data_9006439
loop_
_publ_author_name
'Hugh-Jones D A'
'Chopelas, A.'
'Angel, R. J.'

_publ_section_title
;
 Tetrahedral compression in (Mg,Fe)SiO3 orthopyroxenes
 Sample: P = 3.00 GPa, natural orthopyroxene
;
_journal_name_full 'Physics and Chemistry of Minerals'
_journal_page_first 301
_journal_page_last 310
_journal_paper_doi 10.1007/s002690050042
_journal_volume 24
_journal_year 1997
_chemical_formula_sum 'Al0.14 Ca0.012 Fe0.24 Mg1.66 O6 Si1.94'
_chemical_name_mineral Enstatite
_space_group_IT_number 61
_symmetry_space_group_name_Hall '-P 2ac 2ab'
_symmetry_space_group_name_H-M 'P b c a'
_cell_angle_alpha 90
_cell_angle_beta 90
_cell_angle_gamma 90
_cell_length_a 18.115
_cell_length_b 8.7184
_cell_length_c 5.1472
_cell_formula_units_Z 8
_cell_volume 812.917
_database_code_amcsd 0008021
_diffrn_ambient_pressure 3e+06
_exptl_crystal_density_diffrn 3.407
_cod_original_formula_sum 'Mg1.66 Fe.24 Ca.012 Al.14 Si1.94 O6'
_cod_database_code 9006439

loop_
_space_group_symop_operation_xyz
x,y,z
x,1/2-y,1/2+z
-x,1/2+y,1/2-z
1/2-x,1/2+y,z
1/2+x,1/2-y,-z
1/2+x,y,1/2-z
1/2-x,-y,1/2+z
-x,-y,-z

loop_
_atom_site_label
_atom_site_fract_x
_atom_site_fract_y
_atom_site_fract_z
_atom_site_occupancy
_atom_site_U_iso_or_equiv
MgM1 0.37400 0.65410 0.86100 1.00000 0.00291
MgM2 0.37830 0.48210 0.35230 0.66000 0.00291
FeM2 0.37830 0.48210 0.35230 0.24000 0.00291
CaM2 0.37830 0.48210 0.35230 0.01200 0.00291
AlM2 0.37830 0.48210 0.35230 0.08000 0.00291
SiTA 0.26900 0.34330 0.04350 0.97000 0.00114
AlTA 0.26900 0.34330 0.04350 0.03000 0.00114
SiTB 0.47500 0.33790 0.80310 0.97000 0.00114
AlTB 0.47500 0.33790 0.80310 0.03000 0.00114
O1a 0.17700 0.33900 0.02900 1.00000 0.00317
O2a 0.31100 0.50600 0.03600 1.00000 0.00317
O3a 0.30300 0.22800 0.82100 1.00000 0.00317
O1b 0.56700 0.34100 0.80900 1.00000 0.00317
O2b 0.43200 0.48800 0.69100 1.00000 0.00317
O3b 0.45100 0.19100 0.61100 1.00000 0.00317

loop_
_cod_related_entry_id
_cod_related_entry_database
_cod_related_entry_code
1 AMCSD 0008021
